data_4325466
loop_
_publ_author_name
'Lihong Li'
'Jan M. Becker'
'Laura E. N. Allan'
'Guy J. Clarkson'
'Scott S. Turner'
'Peter Scott'

_publ_section_title
;
 Structural and Electronic Modulation of Magnetic Properties in a Family
 of Chiral Iron Coordination Polymers
;
_journal_name_full 'Inorganic Chemistry'
_journal_page_first 5925
_journal_page_last 5935
_journal_paper_doi 10.1021/ic102291r
_journal_volume 50
_journal_year 2011
_chemical_absolute_configuration rmad
_chemical_formula_sum 'C48 H52 Fe N4 O6'
_chemical_formula_weight 836.79
_chemical_name_systematic
; 
 ? 
;
_space_group_IT_number 1
_symmetry_cell_setting triclinic
_symmetry_space_group_name_Hall 'P 1'
_symmetry_space_group_name_H-M 'P 1'
_atom_sites_solution_hydrogens geom
_atom_sites_solution_primary direct
_atom_sites_solution_secondary difmap
_audit_creation_method SHELXL-97
_cell_angle_alpha 102.135(2)
_cell_angle_beta 106.334(2)
_cell_angle_gamma 97.4319(19)
_cell_formula_units_Z 1
_cell_length_a 8.7967(2)
_cell_length_b 8.9245(2)
_cell_length_c 14.7428(4)
_cell_measurement_reflns_used 16258
_cell_measurement_temperature 100(2)
_cell_measurement_theta_max 32.65
_cell_measurement_theta_min 3.06
_cell_volume 1063.73(5)
_computing_cell_refinement 'CrysAlis RED, Oxford Diffraction Ltd'
_computing_data_collection 'CrysAlis CCD, Oxford Diffraction Ltd'
_computing_data_reduction 'CrysAlis RED, Oxford Diffraction Ltd'
_computing_molecular_graphics 'SHELXTL (Sheldrick, 1997)'
_computing_publication_material 'SHELXTL (Sheldrick, 1997)'
_computing_structure_refinement 'SHELXL-97 (Sheldrick, 1997)'
_computing_structure_solution 'SHELXS-97 (Sheldrick, 1990)'
_diffrn_ambient_temperature 100(2)
_diffrn_detector_area_resol_mean 10.2833
_diffrn_measured_fraction_theta_full 0.998
_diffrn_measured_fraction_theta_max 0.925
_diffrn_measurement_device_type 'Oxford Diffraction Gemini R'
_diffrn_measurement_method '\f & \w scans'
_diffrn_radiation_monochromator graphite
_diffrn_radiation_source 'Enhance (Mo) X-ray Source'
_diffrn_radiation_type MoK\a
_diffrn_radiation_wavelength 0.71073
_diffrn_reflns_av_R_equivalents 0.0239
_diffrn_reflns_av_sigmaI/netI 0.0480
_diffrn_reflns_limit_h_max 13
_diffrn_reflns_limit_h_min -13
_diffrn_reflns_limit_k_max 13
_diffrn_reflns_limit_k_min -13
_diffrn_reflns_limit_l_max 22
_diffrn_reflns_limit_l_min -21
_diffrn_reflns_number 25187
_diffrn_reflns_theta_full 29.00
_diffrn_reflns_theta_max 32.72
_diffrn_reflns_theta_min 3.06
_diffrn_standards_decay_% nil
_exptl_absorpt_coefficient_mu 0.409
_exptl_absorpt_correction_T_max 1.00
_exptl_absorpt_correction_T_min 0.94
_exptl_absorpt_correction_type multi-scan
_exptl_absorpt_process_details 'ABSPACK(CrysAlis, Oxford Diffraction)'
_exptl_crystal_colour brown
_exptl_crystal_density_diffrn 1.306
_exptl_crystal_description block
_exptl_crystal_F_000 442
_exptl_crystal_size_max 0.30
_exptl_crystal_size_mid 0.20
_exptl_crystal_size_min 0.20
_refine_diff_density_max 1.215
_refine_diff_density_min -0.628
_refine_diff_density_rms 0.069
_refine_ls_abs_structure_details 'Flack H D (1983), Acta Cryst. A39, 876-881, 6677 Friedel pairs'
_refine_ls_abs_structure_Flack 0.014(8)
_refine_ls_extinction_method none
_refine_ls_goodness_of_fit_ref 1.004
_refine_ls_hydrogen_treatment constr
_refine_ls_matrix_type full
_refine_ls_number_parameters 571
_refine_ls_number_reflns 13945
_refine_ls_number_restraints 57
_refine_ls_restrained_S_all 1.045
_refine_ls_R_factor_all 0.0476
_refine_ls_R_factor_gt 0.0425
_refine_ls_shift/su_max 0.001
_refine_ls_shift/su_mean 0.000
_refine_ls_structure_factor_coef Fsqd
_refine_ls_weighting_details 'calc w=1/[\s^2^(Fo^2^)+(0.0695P)^2^+0.0000P] where P=(Fo^2^+2Fc^2^)/3'
_refine_ls_weighting_scheme calc
_refine_ls_wR_factor_gt 0.1061
_refine_ls_wR_factor_ref 0.1078
_reflns_number_gt 12531
_reflns_number_total 13945
_reflns_threshold_expression >2sigma(I)
_cod_data_source_file ic102291r_si_001_7.cif
_cod_data_source_block ll9
_cod_original_cell_volume 1063.73(4)
_cod_database_code 4325466

loop_
_symmetry_equiv_pos_as_xyz
'x, y, z'

loop_
_atom_site_label
_atom_site_type_symbol
_atom_site_fract_x
_atom_site_fract_y
_atom_site_fract_z
_atom_site_U_iso_or_equiv
_atom_site_adp_type
_atom_site_occupancy
_atom_site_symmetry_multiplicity
_atom_site_calc_flag
_atom_site_refinement_flags
_atom_site_disorder_assembly
_atom_site_disorder_group
Fe1 Fe 0.33322(2) 0.51344(2) 0.564854(18) 0.01159(6) Uani 1 1 d . . .
N1 n 0.3777(2) 0.6485(2) 0.71261(13) 0.0143(3) Uani 1 1 d . . .
C1 C 0.5661(2) 0.3893(2) 0.71216(13) 0.0123(3) Uani 1 1 d . . .
O1 O 0.49651(17) 0.39507(16) 0.62150(10) 0.0135(3) Uani 1 1 d . . .
C2 C 0.6576(2) 0.2733(2) 0.72909(14) 0.0158(3) Uani 1 1 d . . .
H2A H 0.6642 0.1990 0.6745 0.019 Uiso 1 1 calc R . .
O2 O 0.8153(2) 0.3582(2) 0.99456(13) 0.0400(4) Uani 1 1 d U . .
H2B H 0.7839 0.4117 1.0373 0.060 Uiso 1 1 calc R . .
N2 n 0.3046(2) 0.39158(19) 0.41680(13) 0.0141(3) Uani 1 1 d . . .
C3 C 0.7379(2) 0.2641(2) 0.82240(15) 0.0204(4) Uani 1 1 d . . .
H3A H 0.7989 0.1847 0.8308 0.024 Uiso 1 1 calc R . .
N3 n 0.1350(2) 0.3207(2) 0.57054(13) 0.0144(3) Uani 1 1 d . . .
O3 O 0.15724(17) 0.62199(16) 0.50890(11) 0.0143(3) Uani 1 1 d . . .
C4 C 0.7301(3) 0.3703(3) 0.90401(15) 0.0253(4) Uani 1 1 d . . .
N4 n -0.4762(2) -0.2993(2) 0.55643(13) 0.0143(3) Uani 1 1 d . . .
O4 O -0.2766(2) 0.5297(3) 0.13905(12) 0.0383(4) Uani 1 1 d . . .
H4A H -0.3720 0.4985 0.1371 0.057 Uiso 1 1 calc R . .
C5 C 0.6392(3) 0.4837(3) 0.89054(14) 0.0212(4) Uani 1 1 d . . .
H5A H 0.6329 0.5559 0.9461 0.025 Uiso 1 1 calc R . .
C6 C 0.5556(2) 0.4950(2) 0.79631(14) 0.0145(3) Uani 1 1 d . . .
C7 C 0.4674(3) 0.6224(2) 0.79121(15) 0.0155(4) Uani 1 1 d . . .
H7A H 0.4769 0.6928 0.8515 0.019 Uiso 1 1 calc R . .
C8 C 0.3119(2) 0.7943(2) 0.72607(14) 0.0175(3) Uani 1 1 d . . .
H8A H 0.2489 0.7993 0.6592 0.021 Uiso 1 1 calc R . .
C9 C 0.4507(3) 0.9383(2) 0.76666(19) 0.0276(5) Uani 1 1 d . . .
H9A H 0.5247 0.9289 0.7279 0.041 Uiso 1 1 calc R . .
H9B H 0.5094 0.9450 0.8350 0.041 Uiso 1 1 calc R . .
H9C H 0.4064 1.0330 0.7629 0.041 Uiso 1 1 calc R . .
C10 C 0.1937(2) 0.7919(2) 0.78375(14) 0.0164(3) Uani 1 1 d . . .
C11 C 0.0897(3) 0.6520(2) 0.77305(16) 0.0197(4) Uani 1 1 d . . .
H11A H 0.1007 0.5572 0.7341 0.024 Uiso 1 1 calc R . .
C12 C -0.0285(2) 0.6488(3) 0.81777(16) 0.0235(4) Uani 1 1 d . . .
H12A H -0.0961 0.5521 0.8106 0.028 Uiso 1 1 calc R . .
C13 C -0.0492(3) 0.7864(3) 0.87319(16) 0.0258(4) Uani 1 1 d . . .
H13A H -0.1319 0.7847 0.9030 0.031 Uiso 1 1 calc R . .
C14 C 0.0517(3) 0.9257(3) 0.88442(16) 0.0264(4) Uani 1 1 d . . .
H14A H 0.0383 1.0201 0.9225 0.032 Uiso 1 1 calc R . .
C15 C 0.1731(2) 0.9295(2) 0.84055(15) 0.0219(4) Uani 1 1 d . . .
H15A H 0.2420 1.0262 0.8494 0.026 Uiso 1 1 calc R . .
C16 C 0.0544(2) 0.5939(2) 0.42125(13) 0.0132(3) Uani 1 1 d . . .
C17 C -0.0835(2) 0.6629(2) 0.40615(14) 0.0182(3) Uani 1 1 d . . .
H17A H -0.1008 0.7268 0.4612 0.022 Uiso 1 1 calc R . .
C18 C -0.1942(2) 0.6411(3) 0.31467(16) 0.0237(4) Uani 1 1 d . . .
H18A H -0.2855 0.6894 0.3078 0.028 Uiso 1 1 calc R . .
C19 C -0.1724(2) 0.5491(3) 0.23304(15) 0.0246(4) Uani 1 1 d . . .
C20 C -0.0412(3) 0.4766(3) 0.24434(15) 0.0234(4) Uani 1 1 d . . .
H20A H -0.0268 0.4128 0.1883 0.028 Uiso 1 1 calc R . .
C21 C 0.0719(2) 0.4952(2) 0.33727(14) 0.0154(4) Uani 1 1 d . . .
C22 C 0.1974(3) 0.4049(2) 0.33978(15) 0.0170(4) Uani 1 1 d . . .
H22A H 0.2017 0.3493 0.2784 0.020 Uiso 1 1 calc R . .
C23 C 0.4179(2) 0.2867(2) 0.39761(14) 0.0184(4) Uani 1 1 d . . .
H23A H 0.4688 0.2602 0.4604 0.022 Uiso 1 1 calc R . .
C24 C 0.5539(3) 0.3782(3) 0.37320(19) 0.0266(5) Uani 1 1 d . . .
H24A H 0.6078 0.4723 0.4267 0.040 Uiso 1 1 calc R . .
H24B H 0.5085 0.4086 0.3126 0.040 Uiso 1 1 calc R . .
H24C H 0.6324 0.3125 0.3646 0.040 Uiso 1 1 calc R . .
C25 C 0.3285(3) 0.1335(2) 0.32276(15) 0.0206(4) Uani 1 1 d . . .
C26 C 0.2445(3) 0.0211(3) 0.35190(17) 0.0270(4) Uani 1 1 d . . .
H26A H 0.2485 0.0395 0.4185 0.032 Uiso 1 1 calc R . .
C27 C 0.1538(4) -0.1192(3) 0.2854(2) 0.0398(6) Uani 1 1 d . . .
H27A H 0.0984 -0.1961 0.3070 0.048 Uiso 1 1 calc R . .
C28 C 0.1450(4) -0.1457(3) 0.1884(2) 0.0482(8) Uani 1 1 d . . .
H28A H 0.0806 -0.2395 0.1425 0.058 Uiso 1 1 calc R . .
C29 C 0.2304(4) -0.0351(3) 0.1582(2) 0.0424(6) Uani 1 1 d . . .
H29A H 0.2268 -0.0547 0.0917 0.051 Uiso 1 1 calc R . .
C30 C 0.3216(3) 0.1048(3) 0.22456(17) 0.0304(5) Uani 1 1 d . . .
H30A H 0.3790 0.1805 0.2031 0.036 Uiso 1 1 calc R . .
C31 C -0.0223(2) 0.3315(2) 0.54625(15) 0.0172(4) Uani 1 1 d . . .
H31A H -0.0501 0.4249 0.5312 0.021 Uiso 1 1 calc R . .
C32 C -0.1459(2) 0.2132(2) 0.54202(15) 0.0172(4) Uani 1 1 d . . .
H32A H -0.2549 0.2263 0.5240 0.021 Uiso 1 1 calc R . .
C33 C -0.1087(2) 0.0752(2) 0.56440(14) 0.0137(4) Uani 1 1 d . . .
C34 C -0.2362(2) -0.0537(2) 0.56119(14) 0.0123(4) Uani 1 1 d . . .
C35 C -0.3934(2) -0.0844(2) 0.49529(15) 0.0168(3) Uani 1 1 d . . .
H35A H -0.4216 -0.0222 0.4506 0.020 Uiso 1 1 calc R . .
C36 C -0.5072(2) -0.2066(2) 0.49609(15) 0.0169(3) Uani 1 1 d . . .
H36A H -0.6133 -0.2253 0.4512 0.020 Uiso 1 1 calc R . .
C37 C -0.3259(2) -0.2708(2) 0.61927(14) 0.0155(3) Uani 1 1 d . . .
H37A H -0.3017 -0.3358 0.6627 0.019 Uiso 1 1 calc R . .
C38 C -0.2037(2) -0.1510(2) 0.62414(14) 0.0148(3) Uani 1 1 d . . .
H38A H -0.0989 -0.1354 0.6699 0.018 Uiso 1 1 calc R . .
C39 C 0.0542(2) 0.0645(2) 0.59027(15) 0.0170(3) Uani 1 1 d . . .
H39A H 0.0860 -0.0268 0.6065 0.020 Uiso 1 1 calc R . .
C40 C 0.1696(2) 0.1882(2) 0.59210(15) 0.0165(3) Uani 1 1 d . . .
H40A H 0.2795 0.1780 0.6097 0.020 Uiso 1 1 calc R . .
O101 O 0.4125(3) 0.4283(3) 1.11339(15) 0.0457(5) Uani 1 1 d U . .
C102 C 0.3175(4) 0.5465(5) 1.1188(2) 0.0542(6) Uani 1 1 d U . .
H10A H 0.3870 0.6499 1.1563 0.065 Uiso 1 1 calc R . .
H10B H 0.2359 0.5214 1.1507 0.065 Uiso 1 1 calc R . .
C103 C 0.2364(6) 0.5461(6) 1.0132(3) 0.0713(8) Uani 1 1 d U . .
H10C H 0.1247 0.5635 1.0037 0.086 Uiso 1 1 calc R . .
H10D H 0.2975 0.6298 0.9951 0.086 Uiso 1 1 calc R . .
C104 C 0.2348(5) 0.3951(5) 0.9544(3) 0.0638(7) Uani 1 1 d U . .
H10E H 0.2710 0.4068 0.8980 0.077 Uiso 1 1 calc R . .
H10F H 0.1240 0.3308 0.9291 0.077 Uiso 1 1 calc R . .
C105 C 0.3485(4) 0.3165(4) 1.0183(2) 0.0539(7) Uani 1 1 d U . .
H10G H 0.2894 0.2176 1.0229 0.065 Uiso 1 1 calc R . .
H10H H 0.4367 0.2934 0.9915 0.065 Uiso 1 1 calc R . .
O201 O -0.3419(5) -0.1143(4) 0.0191(2) 0.0895(11) Uani 1 1 d . . .
C202 C -0.2207(13) 0.0429(8) 0.0639(7) 0.081(3) Uani 0.548(7) 1 d P A 1
H20B H -0.1099 0.0302 0.0655 0.097 Uiso 0.548(7) 1 calc PR A 1
H20C H -0.2525 0.1211 0.0273 0.097 Uiso 0.548(7) 1 calc PR A 1
C203 C -0.2330(14) 0.0887(8) 0.1668(8) 0.088(3) Uani 0.548(7) 1 d P A 1
H20D H -0.1243 0.1252 0.2163 0.106 Uiso 0.548(7) 1 calc PR A 1
H20E H -0.2957 0.1727 0.1732 0.106 Uiso 0.548(7) 1 calc PR A 1
C204 C -0.3194(10) -0.0599(10) 0.1789(5) 0.068(2) Uani 0.548(7) 1 d P A 1
H20F H -0.2427 -0.1221 0.2077 0.081 Uiso 0.548(7) 1 calc PR A 1
H20G H -0.3913 -0.0385 0.2189 0.081 Uiso 0.548(7) 1 calc PR A 1
C205 C -0.4129(10) -0.1378(9) 0.0739(6) 0.070(2) Uani 0.548(7) 1 d P A 1
H20H H -0.4404 -0.2520 0.0658 0.084 Uiso 0.548(7) 1 calc PR A 1
H20I H -0.5156 -0.0999 0.0565 0.084 Uiso 0.548(7) 1 calc PR A 1
C302 C -0.2074(10) -0.0988(11) 0.0821(7) 0.069(2) Uani 0.452(7) 1 d PU A 2
H30B H -0.1221 -0.0644 0.0549 0.083 Uiso 0.452(7) 1 calc PR A 2
H30C H -0.1948 -0.2029 0.0931 0.083 Uiso 0.452(7) 1 calc PR A 2
C303 C -0.1787(10) 0.0114(12) 0.1776(7) 0.0691(19) Uani 0.452(7) 1 d PU A 2
H30D H -0.0829 0.0957 0.1939 0.083 Uiso 0.452(7) 1 calc PR A 2
H30E H -0.1647 -0.0427 0.2307 0.083 Uiso 0.452(7) 1 calc PR A 2
C304 C -0.3364(11) 0.0754(11) 0.1594(7) 0.0660(18) Uani 0.452(7) 1 d PU A 2
H30F H -0.3990 0.0442 0.2011 0.079 Uiso 0.452(7) 1 calc PR A 2
H30G H -0.3123 0.1910 0.1739 0.079 Uiso 0.452(7) 1 calc PR A 2
C305 C -0.4258(10) 0.0073(10) 0.0571(7) 0.0625(19) Uani 0.452(7) 1 d PU A 2
H30H H -0.4288 0.0887 0.0205 0.075 Uiso 0.452(7) 1 calc PR A 2
H30I H -0.5383 -0.0404 0.0492 0.075 Uiso 0.452(7) 1 calc PR A 2

loop_
_atom_site_aniso_label
_atom_site_aniso_U_11
_atom_site_aniso_U_22
_atom_site_aniso_U_33
_atom_site_aniso_U_23
_atom_site_aniso_U_13
_atom_site_aniso_U_12
Fe1 0.00917(10) 0.01243(10) 0.01237(11) 0.00579(8) 0.00135(7) -0.00019(7)
N1 0.0133(7) 0.0147(7) 0.0169(8) 0.0057(6) 0.0060(6) 0.0038(6)
C1 0.0103(8) 0.0132(7) 0.0138(8) 0.0075(6) 0.0029(6) -0.0004(6)
O1 0.0122(6) 0.0158(6) 0.0123(7) 0.0059(5) 0.0025(5) 0.0022(5)
C2 0.0136(8) 0.0168(8) 0.0176(8) 0.0062(7) 0.0044(6) 0.0035(6)
O2 0.0438(9) 0.0633(11) 0.0205(7) 0.0190(7) 0.0057(6) 0.0339(9)
N2 0.0121(7) 0.0135(7) 0.0180(8) 0.0067(6) 0.0042(6) 0.0035(6)
C3 0.0175(8) 0.0223(9) 0.0237(10) 0.0124(8) 0.0039(7) 0.0079(7)
N3 0.0123(8) 0.0143(8) 0.0165(8) 0.0063(6) 0.0041(6) -0.0008(6)
O3 0.0125(7) 0.0147(6) 0.0135(7) 0.0046(5) 0.0008(5) 0.0009(5)
C4 0.0229(10) 0.0411(12) 0.0166(9) 0.0150(8) 0.0042(7) 0.0150(9)
N4 0.0108(8) 0.0159(8) 0.0143(8) 0.0045(6) 0.0023(6) -0.0008(6)
O4 0.0241(8) 0.0737(13) 0.0183(8) 0.0137(8) 0.0007(6) 0.0243(9)
C5 0.0202(9) 0.0317(10) 0.0128(9) 0.0072(8) 0.0037(7) 0.0096(8)
C6 0.0133(8) 0.0177(8) 0.0144(8) 0.0086(7) 0.0043(6) 0.0029(7)
C7 0.0153(9) 0.0167(9) 0.0138(9) 0.0026(7) 0.0041(7) 0.0039(8)
C8 0.0214(9) 0.0154(8) 0.0172(9) 0.0051(7) 0.0070(7) 0.0054(7)
C9 0.0335(12) 0.0162(9) 0.0380(13) 0.0075(9) 0.0199(10) 0.0027(8)
C10 0.0139(8) 0.0184(8) 0.0145(8) 0.0041(6) 0.0011(6) 0.0034(6)
C11 0.0192(9) 0.0165(8) 0.0208(10) 0.0030(7) 0.0040(7) 0.0029(7)
C12 0.0181(9) 0.0278(10) 0.0224(10) 0.0073(8) 0.0036(7) 0.0026(8)
C13 0.0178(9) 0.0389(12) 0.0214(10) 0.0074(9) 0.0074(7) 0.0059(8)
C14 0.0262(10) 0.0281(10) 0.0230(10) -0.0005(8) 0.0091(8) 0.0074(8)
C15 0.0221(9) 0.0191(9) 0.0208(9) 0.0007(7) 0.0050(7) 0.0027(7)
C16 0.0122(8) 0.0125(7) 0.0164(8) 0.0093(6) 0.0035(6) 0.0015(6)
C17 0.0163(8) 0.0239(9) 0.0164(8) 0.0069(7) 0.0057(6) 0.0073(7)
C18 0.0146(8) 0.0362(11) 0.0233(10) 0.0127(9) 0.0038(7) 0.0129(8)
C19 0.0161(8) 0.0415(12) 0.0164(9) 0.0108(8) 0.0004(7) 0.0115(8)
C20 0.0211(9) 0.0343(11) 0.0134(9) 0.0048(8) 0.0014(7) 0.0126(8)
C21 0.0141(8) 0.0170(8) 0.0146(8) 0.0060(7) 0.0021(6) 0.0039(7)
C22 0.0187(10) 0.0207(10) 0.0113(9) 0.0047(8) 0.0029(7) 0.0069(8)
C23 0.0150(8) 0.0255(9) 0.0176(9) 0.0083(7) 0.0051(7) 0.0103(7)
C24 0.0165(9) 0.0345(12) 0.0269(11) 0.0019(9) 0.0079(8) 0.0067(9)
C25 0.0269(10) 0.0199(8) 0.0177(9) 0.0059(7) 0.0077(7) 0.0116(8)
C26 0.0312(11) 0.0295(11) 0.0232(10) 0.0119(9) 0.0071(8) 0.0105(9)
C27 0.0549(17) 0.0263(11) 0.0366(14) 0.0126(10) 0.0125(12) 0.0001(11)
C28 0.074(2) 0.0241(11) 0.0340(15) -0.0009(10) 0.0095(14) -0.0038(13)
C29 0.0654(19) 0.0332(13) 0.0234(12) -0.0007(10) 0.0144(12) 0.0041(13)
C30 0.0465(14) 0.0252(10) 0.0218(11) 0.0069(8) 0.0139(10) 0.0071(10)
C31 0.0144(8) 0.0154(8) 0.0245(10) 0.0107(7) 0.0063(7) 0.0025(6)
C32 0.0118(8) 0.0179(8) 0.0230(9) 0.0098(7) 0.0041(7) 0.0025(7)
C33 0.0097(8) 0.0148(9) 0.0155(9) 0.0044(7) 0.0035(7) -0.0008(7)
C34 0.0126(8) 0.0111(8) 0.0146(9) 0.0048(7) 0.0060(7) 0.0011(7)
C35 0.0127(8) 0.0174(8) 0.0198(9) 0.0107(7) 0.0017(6) -0.0005(6)
C36 0.0115(8) 0.0181(8) 0.0179(9) 0.0075(7) 0.0000(6) -0.0027(6)
C37 0.0134(8) 0.0158(8) 0.0179(9) 0.0089(7) 0.0038(7) 0.0000(6)
C38 0.0108(7) 0.0170(8) 0.0160(9) 0.0072(7) 0.0017(6) 0.0015(6)
C39 0.0123(8) 0.0153(8) 0.0245(10) 0.0093(7) 0.0053(7) 0.0008(6)
C40 0.0099(7) 0.0171(8) 0.0231(9) 0.0085(7) 0.0045(7) 0.0015(6)
O101 0.0418(9) 0.0567(11) 0.0347(9) 0.0207(8) 0.0004(7) 0.0079(8)
C102 0.0441(12) 0.0847(15) 0.0354(11) 0.0206(11) 0.0071(10) 0.0235(12)
C103 0.0667(14) 0.0908(17) 0.0445(13) 0.0171(13) -0.0058(12) 0.0281(14)
C104 0.0588(14) 0.0780(15) 0.0419(13) 0.0205(12) -0.0079(11) 0.0147(13)
C105 0.0481(12) 0.0608(13) 0.0404(11) 0.0183(11) -0.0058(10) 0.0036(11)
O201 0.110(3) 0.077(2) 0.0549(17) -0.0075(15) -0.0024(18) 0.027(2)
C202 0.129(8) 0.045(4) 0.072(5) 0.015(4) 0.044(6) 0.000(4)
C203 0.099(7) 0.023(3) 0.147(9) 0.008(4) 0.065(7) -0.002(4)
C204 0.074(5) 0.100(6) 0.050(4) 0.029(4) 0.032(3) 0.051(4)
C205 0.081(5) 0.055(4) 0.072(5) 0.005(4) 0.040(4) -0.010(3)
C302 0.046(3) 0.066(3) 0.070(3) -0.022(3) 0.004(2) 0.023(2)
C303 0.046(3) 0.065(3) 0.071(3) -0.022(2) 0.003(2) 0.021(2)
C304 0.044(3) 0.061(3) 0.070(3) -0.020(2) 0.004(2) 0.022(2)
C305 0.044(3) 0.057(3) 0.067(3) -0.013(3) 0.005(2) 0.021(2)

loop_
_atom_type_symbol
_atom_type_description
_atom_type_scat_dispersion_real
_atom_type_scat_dispersion_imag
_atom_type_scat_source
C C 0.0033 0.0016 'International Tables Vol C Tables 4.2.6.8 and 6.1.1.4'
H H 0.0000 0.0000 'International Tables Vol C Tables 4.2.6.8 and 6.1.1.4'
N N 0.0061 0.0033 'International Tables Vol C Tables 4.2.6.8 and 6.1.1.4'
O O 0.0106 0.0060 'International Tables Vol C Tables 4.2.6.8 and 6.1.1.4'
Fe Fe 0.3463 0.8444 'International Tables Vol C Tables 4.2.6.8 and 6.1.1.4'

loop_
_geom_angle_atom_site_label_1
_geom_angle_atom_site_label_2
_geom_angle_atom_site_label_3
_geom_angle
_geom_angle_site_symmetry_1
_geom_angle_site_symmetry_3
O1 Fe1 O3 176.10(7) . .
O1 Fe1 N2 92.96(6) . .
O3 Fe1 N2 87.37(6) . .
O1 Fe1 N1 86.82(6) . .
O3 Fe1 N1 93.16(6) . .
N2 Fe1 N1 175.41(7) . .
O1 Fe1 N4 92.62(6) . 1_665
O3 Fe1 N4 91.27(6) . 1_665
N2 Fe1 N4 89.05(6) . 1_665
N1 Fe1 N4 86.39(7) . 1_665
O1 Fe1 N3 88.01(6) . .
O3 Fe1 N3 88.10(6) . .
N2 Fe1 N3 90.10(6) . .
N1 Fe1 N3 94.47(6) . .
N4 Fe1 N3 178.97(8) 1_665 .
C7 N1 C8 116.00(18) . .
C7 N1 Fe1 126.20(14) . .
C8 N1 Fe1 117.55(13) . .
O1 C1 C2 119.42(16) . .
O1 C1 C6 123.84(17) . .
C2 C1 C6 116.74(17) . .
C1 O1 Fe1 132.21(12) . .
C3 C2 C1 122.27(18) . .
C3 C2 H2A 118.9 . .
C1 C2 H2A 118.9 . .
C4 O2 H2B 109.5 . .
C22 N2 C23 115.44(17) . .
C22 N2 Fe1 124.90(14) . .
C23 N2 Fe1 119.62(12) . .
C2 C3 C4 120.44(18) . .
C2 C3 H3A 119.8 . .
C4 C3 H3A 119.8 . .
C40 N3 C31 116.49(16) . .
C40 N3 Fe1 121.42(13) . .
C31 N3 Fe1 121.95(13) . .
C16 O3 Fe1 131.57(12) . .
O2 C4 C5 123.0(2) . .
O2 C4 C3 117.95(19) . .
C5 C4 C3 119.06(18) . .
C36 N4 C37 117.23(16) . .
C36 N4 Fe1 123.39(13) . 1_445
C37 N4 Fe1 119.22(13) . 1_445
C19 O4 H4A 109.5 . .
C4 C5 C6 121.57(19) . .
C4 C5 H5A 119.2 . .
C6 C5 H5A 119.2 . .
C5 C6 C1 119.88(18) . .
C5 C6 C7 116.65(18) . .
C1 C6 C7 123.41(18) . .
N1 C7 C6 126.26(19) . .
N1 C7 H7A 116.9 . .
C6 C7 H7A 116.9 . .
N1 C8 C10 112.94(16) . .
N1 C8 C9 110.13(17) . .
C10 C8 C9 114.19(16) . .
N1 C8 H8A 106.3 . .
C10 C8 H8A 106.3 . .
C9 C8 H8A 106.3 . .
C8 C9 H9A 109.5 . .
C8 C9 H9B 109.5 . .
H9A C9 H9B 109.5 . .
C8 C9 H9C 109.5 . .
H9A C9 H9C 109.5 . .
H9B C9 H9C 109.5 . .
C15 C10 C11 117.89(18) . .
C15 C10 C8 121.62(17) . .
C11 C10 C8 120.17(17) . .
C12 C11 C10 121.41(19) . .
C12 C11 H11A 119.3 . .
C10 C11 H11A 119.3 . .
C11 C12 C13 120.3(2) . .
C11 C12 H12A 119.9 . .
C13 C12 H12A 119.9 . .
C14 C13 C12 119.2(2) . .
C14 C13 H13A 120.4 . .
C12 C13 H13A 120.4 . .
C13 C14 C15 120.8(2) . .
C13 C14 H14A 119.6 . .
C15 C14 H14A 119.6 . .
C14 C15 C10 120.35(19) . .
C14 C15 H15A 119.8 . .
C10 C15 H15A 119.8 . .
O3 C16 C17 120.00(17) . .
O3 C16 C21 123.42(17) . .
C17 C16 C21 116.57(17) . .
C18 C17 C16 122.63(18) . .
C18 C17 H17A 118.7 . .
C16 C17 H17A 118.7 . .
C17 C18 C19 120.12(18) . .
C17 C18 H18A 119.9 . .
C19 C18 H18A 119.9 . .
C20 C19 C18 119.38(18) . .
C20 C19 O4 118.51(19) . .
C18 C19 O4 122.10(18) . .
C19 C20 C21 121.44(19) . .
C19 C20 H20A 119.3 . .
C21 C20 H20A 119.3 . .
C20 C21 C16 119.79(18) . .
C20 C21 C22 115.89(18) . .
C16 C21 C22 124.28(18) . .
N2 C22 C21 126.94(19) . .
N2 C22 H22A 116.5 . .
C21 C22 H22A 116.5 . .
N2 C23 C25 111.64(16) . .
N2 C23 C24 108.90(17) . .
C25 C23 C24 115.18(17) . .
N2 C23 H23A 106.9 . .
C25 C23 H23A 106.9 . .
C24 C23 H23A 106.9 . .
C23 C24 H24A 109.5 . .
C23 C24 H24B 109.5 . .
H24A C24 H24B 109.5 . .
C23 C24 H24C 109.5 . .
H24A C24 H24C 109.5 . .
H24B C24 H24C 109.5 . .
C26 C25 C30 118.8(2) . .
C26 C25 C23 118.56(19) . .
C30 C25 C23 122.6(2) . .
C25 C26 C27 121.2(2) . .
C25 C26 H26A 119.4 . .
C27 C26 H26A 119.4 . .
C28 C27 C26 119.8(2) . .
C28 C27 H27A 120.1 . .
C26 C27 H27A 120.1 . .
C27 C28 C29 119.7(2) . .
C27 C28 H28A 120.2 . .
C29 C28 H28A 120.2 . .
C28 C29 C30 120.6(2) . .
C28 C29 H29A 119.7 . .
C30 C29 H29A 119.7 . .
C29 C30 C25 119.9(2) . .
C29 C30 H30A 120.1 . .
C25 C30 H30A 120.1 . .
N3 C31 C32 123.50(18) . .
N3 C31 H31A 118.3 . .
C32 C31 H31A 118.3 . .
C31 C32 C33 119.59(18) . .
C31 C32 H32A 120.2 . .
C33 C32 H32A 120.2 . .
C32 C33 C39 116.92(17) . .
C32 C33 C34 121.48(15) . .
C39 C33 C34 121.60(15) . .
C38 C34 C35 117.00(16) . .
C38 C34 C33 120.91(15) . .
C35 C34 C33 122.09(15) . .
C36 C35 C34 119.29(17) . .
C36 C35 H35A 120.4 . .
C34 C35 H35A 120.4 . .
N4 C36 C35 123.68(17) . .
N4 C36 H36A 118.2 . .
C35 C36 H36A 118.2 . .
N4 C37 C38 123.33(17) . .
N4 C37 H37A 118.3 . .
C38 C37 H37A 118.3 . .
C37 C38 C34 119.47(17) . .
C37 C38 H38A 120.3 . .
C34 C38 H38A 120.3 . .
C40 C39 C33 119.61(18) . .
C40 C39 H39A 120.2 . .
C33 C39 H39A 120.2 . .
N3 C40 C39 123.89(17) . .
N3 C40 H40A 118.1 . .
C39 C40 H40A 118.1 . .
C102 O101 C105 110.2(2) . .
O101 C102 C103 105.0(3) . .
O101 C102 H10A 110.8 . .
C103 C102 H10A 110.8 . .
O101 C102 H10B 110.8 . .
C103 C102 H10B 110.8 . .
H10A C102 H10B 108.8 . .
C104 C103 C102 106.4(4) . .
C104 C103 H10C 110.4 . .
C102 C103 H10C 110.4 . .
C104 C103 H10D 110.4 . .
C102 C103 H10D 110.4 . .
H10C C103 H10D 108.6 . .
C103 C104 C105 108.0(3) . .
C103 C104 H10E 110.1 . .
C105 C104 H10E 110.1 . .
C103 C104 H10F 110.1 . .
C105 C104 H10F 110.1 . .
H10E C104 H10F 108.4 . .
O101 C105 C104 105.0(3) . .
O101 C105 H10G 110.7 . .
C104 C105 H10G 110.7 . .
O101 C105 H10H 110.7 . .
C104 C105 H10H 110.7 . .
H10G C105 H10H 108.8 . .
C205 O201 C302 92.4(7) . .
C205 O201 C305 60.9(6) . .
C302 O201 C305 108.1(5) . .
C205 O201 C202 109.9(5) . .
C302 O201 C202 57.2(6) . .
C305 O201 C202 71.1(5) . .
C203 C202 O201 101.9(6) . .
C203 C202 H20B 111.4 . .
O201 C202 H20B 111.4 . .
C203 C202 H20C 111.4 . .
O201 C202 H20C 111.4 . .
H20B C202 H20C 109.3 . .
C204 C203 C202 104.3(6) . .
C204 C203 H20D 110.9 . .
C202 C203 H20D 110.9 . .
C204 C203 H20E 110.9 . .
C202 C203 H20E 110.9 . .
H20D C203 H20E 108.9 . .
C205 C204 C203 99.4(7) . .
C205 C204 H20F 111.9 . .
C203 C204 H20F 111.9 . .
C205 C204 H20G 111.9 . .
C203 C204 H20G 111.9 . .
H20F C204 H20G 109.6 . .
O201 C205 C204 113.3(7) . .
O201 C205 H20H 108.9 . .
C204 C205 H20H 108.9 . .
O201 C205 H20I 108.9 . .
C204 C205 H20I 108.9 . .
H20H C205 H20I 107.7 . .
O201 C302 C303 116.4(6) . .
O201 C302 H30B 108.2 . .
C303 C302 H30B 108.2 . .
O201 C302 H30C 108.2 . .
C303 C302 H30C 108.2 . .
H30B C302 H30C 107.3 . .
C302 C303 C304 101.3(7) . .
C302 C303 H30D 111.5 . .
C304 C303 H30D 111.5 . .
C302 C303 H30E 111.5 . .
C304 C303 H30E 111.5 . .
H30D C303 H30E 109.3 . .
C305 C304 C303 105.5(7) . .
C305 C304 H30F 110.6 . .
C303 C304 H30F 110.6 . .
C305 C304 H30G 110.6 . .
C303 C304 H30G 110.6 . .
H30F C304 H30G 108.8 . .
C304 C305 O201 107.4(6) . .
C304 C305 H30H 110.2 . .
O201 C305 H30H 110.2 . .
C304 C305 H30I 110.2 . .
O201 C305 H30I 110.2 . .
H30H C305 H30I 108.5 . .

loop_
_geom_bond_atom_site_label_1
_geom_bond_atom_site_label_2
_geom_bond_distance
_geom_bond_site_symmetry_2
Fe1 O1 1.9914(15) .
Fe1 O3 2.0053(15) .
Fe1 N2 2.1523(18) .
Fe1 N1 2.1555(18) .
Fe1 N4 2.2580(17) 1_665
Fe1 N3 2.3180(17) .
N1 C7 1.291(3) .
N1 C8 1.489(3) .
C1 O1 1.319(2) .
C1 C2 1.412(3) .
C1 C6 1.426(3) .
C2 C3 1.384(3) .
C2 H2A 0.9500 .
O2 C4 1.369(2) .
O2 H2B 0.8400 .
N2 C22 1.294(3) .
N2 C23 1.496(2) .
C3 C4 1.391(3) .
C3 H3A 0.9500 .
N3 C40 1.338(3) .
N3 C31 1.350(3) .
O3 C16 1.303(2) .
C4 C5 1.381(3) .
N4 C36 1.335(3) .
N4 C37 1.340(2) .
N4 Fe1 2.2580(16) 1_445
O4 C19 1.391(2) .
O4 H4A 0.8400 .
C5 C6 1.408(3) .
C5 H5A 0.9500 .
C6 C7 1.460(3) .
C7 H7A 0.9500 .
C8 C10 1.518(3) .
C8 C9 1.536(3) .
C8 H8A 1.0000 .
C9 H9A 0.9800 .
C9 H9B 0.9800 .
C9 H9C 0.9800 .
C10 C15 1.397(3) .
C10 C11 1.401(3) .
C11 C12 1.379(3) .
C11 H11A 0.9500 .
C12 C13 1.388(3) .
C12 H12A 0.9500 .
C13 C14 1.381(3) .
C13 H13A 0.9500 .
C14 C15 1.396(3) .
C14 H14A 0.9500 .
C15 H15A 0.9500 .
C16 C17 1.414(3) .
C16 C21 1.420(3) .
C17 C18 1.381(3) .
C17 H17A 0.9500 .
C18 C19 1.384(3) .
C18 H18A 0.9500 .
C19 C20 1.382(3) .
C20 C21 1.410(3) .
C20 H20A 0.9500 .
C21 C22 1.446(3) .
C22 H22A 0.9500 .
C23 C25 1.518(3) .
C23 C24 1.530(3) .
C23 H23A 1.0000 .
C24 H24A 0.9800 .
C24 H24B 0.9800 .
C24 H24C 0.9800 .
C25 C26 1.380(3) .
C25 C30 1.399(3) .
C26 C27 1.397(3) .
C26 H26A 0.9500 .
C27 C28 1.376(4) .
C27 H27A 0.9500 .
C28 C29 1.386(4) .
C28 H28A 0.9500 .
C29 C30 1.395(4) .
C29 H29A 0.9500 .
C30 H30A 0.9500 .
C31 C32 1.392(3) .
C31 H31A 0.9500 .
C32 C33 1.395(3) .
C32 H32A 0.9500 .
C33 C39 1.397(3) .
C33 C34 1.483(2) .
C34 C38 1.397(3) .
C34 C35 1.402(3) .
C35 C36 1.386(3) .
C35 H35A 0.9500 .
C36 H36A 0.9500 .
C37 C38 1.389(3) .
C37 H37A 0.9500 .
C38 H38A 0.9500 .
C39 C40 1.390(3) .
C39 H39A 0.9500 .
C40 H40A 0.9500 .
O101 C102 1.430(4) .
O101 C105 1.449(4) .
C102 C103 1.519(5) .
C102 H10A 0.9900 .
C102 H10B 0.9900 .
C103 C104 1.437(6) .
C103 H10C 0.9900 .
C103 H10D 0.9900 .
C104 C105 1.519(5) .
C104 H10E 0.9900 .
C104 H10F 0.9900 .
C105 H10G 0.9900 .
C105 H10H 0.9900 .
O201 C205 1.186(7) .
O201 C302 1.252(9) .
O201 C305 1.489(8) .
O201 C202 1.539(9) .
C202 C203 1.525(13) .
C202 H20B 0.9900 .
C202 H20C 0.9900 .
C203 C204 1.510(11) .
C203 H20D 0.9900 .
C203 H20E 0.9900 .
C204 C205 1.496(11) .
C204 H20F 0.9900 .
C204 H20G 0.9900 .
C205 H20H 0.9900 .
C205 H20I 0.9900 .
C302 C303 1.472(11) .
C302 H30B 0.9900 .
C302 H30C 0.9900 .
C303 C304 1.544(11) .
C303 H30D 0.9900 .
C303 H30E 0.9900 .
C304 C305 1.445(12) .
C304 H30F 0.9900 .
C304 H30G 0.9900 .
C305 H30H 0.9900 .
C305 H30I 0.9900 .

loop_
_geom_hbond_atom_site_label_D
_geom_hbond_atom_site_label_H
_geom_hbond_atom_site_label_A
_geom_hbond_distance_DH
_geom_hbond_distance_HA
_geom_hbond_distance_DA
_geom_hbond_angle_DHA
_geom_hbond_site_symmetry_A
O2 H2B O4 0.84 1.89 2.729(3) 176.6 1_656
O4 H4A O101 0.84 1.83 2.660(3) 171.5 1_454
